data_4119991
loop_
_publ_author_name
'Ying-Feng Han'
'Guo-Xin Jin'
'F. Ekkehardt Hahn'

_publ_section_title
;
 Postsynthetic Modification of Dicarbene-Derived Metallacycles via
 Photochemical [2 + 2] Cycloaddition
;
_journal_name_full 'Journal of the American Chemical Society'
_journal_page_first 9263
_journal_page_last 9266
_journal_paper_doi 10.1021/ja4032067
_journal_volume 135
_journal_year 2013
_chemical_formula_moiety 'C56 H64 Au2 N8, 2(F6 P), (C2 H3 N)'
_chemical_formula_sum 'C58 H67 Au2 F12 N9 P2'
_chemical_formula_weight 1574.08
_chemical_name_systematic
;
 ?
;
_space_group_IT_number 2
_symmetry_cell_setting triclinic
_symmetry_space_group_name_Hall '-P 1'
_symmetry_space_group_name_H-M 'P -1'
_atom_sites_solution_hydrogens geom
_atom_sites_solution_primary direct
_atom_sites_solution_secondary difmap
_audit_creation_method SHELXL-97
_cell_angle_alpha 78.4760(10)
_cell_angle_beta 78.9180(10)
_cell_angle_gamma 83.9130(10)
_cell_formula_units_Z 2
_cell_length_a 11.84650(10)
_cell_length_b 15.0775(2)
_cell_length_c 17.2543(2)
_cell_measurement_reflns_used 9953
_cell_measurement_temperature 153(2)
_cell_measurement_theta_max 25.9735
_cell_measurement_theta_min 2.31
_cell_volume 2956.11(6)
_computing_cell_refinement 'Bruker SAINT'
_computing_data_collection 'Bruker APEX2'
_computing_data_reduction 'Bruker SAINT'
_computing_molecular_graphics 'Bruker SHELXTL'
_computing_publication_material 'Bruker SHELXTL'
_computing_structure_refinement 'SHELXL-97 (Sheldrick, 2008)'
_computing_structure_solution 'SHELXS-97 (Sheldrick, 2008)'
_diffrn_ambient_temperature 153(2)
_diffrn_measured_fraction_theta_full 0.998
_diffrn_measured_fraction_theta_max 0.965
_diffrn_measurement_device_type 'Bruker APEX-II CCD'
_diffrn_measurement_method '\f and \w scans'
_diffrn_radiation_monochromator 'Goebel mirror'
_diffrn_radiation_source microsource
_diffrn_radiation_type MoK\a
_diffrn_radiation_wavelength 0.71073
_diffrn_reflns_av_R_equivalents 0.0373
_diffrn_reflns_av_sigmaI/netI 0.0525
_diffrn_reflns_limit_h_max 17
_diffrn_reflns_limit_h_min -16
_diffrn_reflns_limit_k_max 21
_diffrn_reflns_limit_k_min -21
_diffrn_reflns_limit_l_max 25
_diffrn_reflns_limit_l_min -24
_diffrn_reflns_number 45558
_diffrn_reflns_theta_full 27.50
_diffrn_reflns_theta_max 31.03
_diffrn_reflns_theta_min 1.22
_exptl_absorpt_coefficient_mu 5.096
_exptl_absorpt_correction_T_max 0.5075
_exptl_absorpt_correction_T_min 0.2890
_exptl_absorpt_correction_type multi-scan
_exptl_absorpt_process_details
; 
 multi-scan correction included in APEX2 package (Bruker AXS, 2012)
;
_exptl_crystal_colour colourless
_exptl_crystal_density_diffrn 1.768
_exptl_crystal_description prism
_exptl_crystal_F_000 1548
_exptl_crystal_size_max 0.32
_exptl_crystal_size_mid 0.16
_exptl_crystal_size_min 0.15
_refine_diff_density_max 2.288
_refine_diff_density_min -1.645
_refine_diff_density_rms 0.154
_refine_ls_extinction_method none
_refine_ls_goodness_of_fit_ref 1.040
_refine_ls_hydrogen_treatment constr
_refine_ls_matrix_type full
_refine_ls_number_parameters 745
_refine_ls_number_reflns 18229
_refine_ls_number_restraints 722
_refine_ls_restrained_S_all 1.031
_refine_ls_R_factor_all 0.0680
_refine_ls_R_factor_gt 0.0433
_refine_ls_shift/su_max 0.005
_refine_ls_shift/su_mean 0.000
_refine_ls_structure_factor_coef Fsqd
_refine_ls_weighting_details 'calc w=1/[\s^2^(Fo^2^)+(0.0476P)^2^+6.3213P] where P=(Fo^2^+2Fc^2^)/3'
_refine_ls_weighting_scheme calc
_refine_ls_wR_factor_gt 0.0994
_refine_ls_wR_factor_ref 0.1130
_reflns_number_gt 13240
_reflns_number_total 18229
_reflns_threshold_expression >2sigma(I)
_cod_data_source_file ja4032067_si_004.cif
_cod_data_source_block shelxl
_cod_database_code 4119991

loop_
_symmetry_equiv_pos_as_xyz
'x, y, z'
'-x, -y, -z'

loop_
_atom_site_label
_atom_site_type_symbol
_atom_site_fract_x
_atom_site_fract_y
_atom_site_fract_z
_atom_site_U_iso_or_equiv
_atom_site_adp_type
_atom_site_occupancy
_atom_site_symmetry_multiplicity
_atom_site_calc_flag
_atom_site_refinement_flags
_atom_site_disorder_assembly
_atom_site_disorder_group
Au1 Au 1.090508(16) 0.133955(12) 1.217694(11) 0.02947(5) Uani 1 1 d U A 4
Au2 Au 0.474718(16) 0.599230(13) 0.662453(11) 0.03003(5) Uani 1 1 d U A 4
N1 N 1.1271(3) 0.3367(3) 1.1942(2) 0.0286(8) Uani 1 1 d U A 4
N2 N 1.2317(4) 0.2554(3) 1.2738(2) 0.0351(9) Uani 1 1 d U A 4
N3 N 0.9519(4) -0.0067(3) 1.1759(3) 0.0389(10) Uani 1 1 d U A 4
N4 N 1.0262(4) -0.0578(3) 1.2810(2) 0.0335(9) Uani 1 1 d U A 4
N5 N 0.2567(4) 0.7016(3) 0.7283(3) 0.0378(10) Uani 1 1 d U A 4
N6 N 0.3661(3) 0.6693(3) 0.8171(2) 0.0315(8) Uani 1 1 d U A 4
N7 N 0.5949(4) 0.5857(3) 0.4955(3) 0.0386(10) Uani 1 1 d U A 4
N8 N 0.6861(4) 0.4959(3) 0.5782(2) 0.0326(9) Uani 1 1 d U A 4
C1 C 1.1560(4) 0.2494(3) 1.2262(3) 0.0304(9) Uani 1 1 d U A 4
C2 C 1.1855(5) 0.3954(4) 1.2217(3) 0.0363(11) Uani 1 1 d U A 4
H2 H 1.1806 0.4598 1.2078 0.044 Uiso 1 1 calc R A 4
C3 C 1.2503(5) 0.3443(4) 1.2717(3) 0.0405(12) Uani 1 1 d U A 4
H3 H 1.2998 0.3655 1.3003 0.049 Uiso 1 1 calc R A 4
C4 C 1.2891(5) 0.1792(4) 1.3209(3) 0.0435(13) Uani 1 1 d U A 4
H4A H 1.2421 0.1260 1.3327 0.052 Uiso 1 1 calc R A 4
H4B H 1.2963 0.1950 1.3726 0.052 Uiso 1 1 calc R A 4
C5 C 1.4088(5) 0.1550(4) 1.2754(4) 0.0490(14) Uani 1 1 d U A 4
H5A H 1.4004 0.1383 1.2242 0.059 Uiso 1 1 calc R A 4
H5B H 1.4539 0.2094 1.2619 0.059 Uiso 1 1 calc R A 4
C6 C 1.4751(6) 0.0784(5) 1.3212(4) 0.0595(17) Uani 1 1 d U A 4
H6A H 1.4281 0.0252 1.3392 0.071 Uiso 1 1 calc R A 4
H6B H 1.4924 0.0970 1.3693 0.071 Uiso 1 1 calc R A 4
C7 C 1.5890(6) 0.0529(6) 1.2666(5) 0.076(2) Uani 1 1 d U A 4
H7A H 1.5716 0.0378 1.2176 0.115 Uiso 1 1 calc R A 4
H7B H 1.6296 0.0003 1.2954 0.115 Uiso 1 1 calc R A 4
H7C H 1.6378 0.1043 1.2522 0.115 Uiso 1 1 calc R A 4
C8 C 1.0454(4) 0.3667(3) 1.1426(3) 0.0287(9) Uani 1 1 d U A 4
C9 C 1.0527(4) 0.3327(3) 1.0727(3) 0.0307(10) Uani 1 1 d U A 4
H9 H 1.1122 0.2883 1.0586 0.037 Uiso 1 1 calc R A 4
C10 C 0.9711(4) 0.3648(3) 1.0235(3) 0.0310(10) Uani 1 1 d U A 4
H10 H 0.9760 0.3418 0.9755 0.037 Uiso 1 1 calc R A 4
C11 C 0.8830(4) 0.4293(3) 1.0424(3) 0.0312(10) Uani 1 1 d DU A 4
C12 C 0.8795(5) 0.4636(3) 1.1124(3) 0.0348(11) Uani 1 1 d U A 4
H12 H 0.8208 0.5087 1.1263 0.042 Uiso 1 1 calc R A 4
C13 C 0.9602(5) 0.4328(3) 1.1619(3) 0.0337(10) Uani 1 1 d U A 4
H13 H 0.9570 0.4570 1.2091 0.040 Uiso 1 1 calc R A 4
C14 C 0.7951(5) 0.4601(3) 0.9907(3) 0.0327(10) Uani 1 1 d DU A 4
H14 H 0.7916 0.4261 0.9505 0.039 Uiso 1 1 calc R A 4
C15 C 1.0213(5) 0.0155(3) 1.2215(3) 0.0338(10) Uani 1 1 d U A 4
C16 C 0.9125(6) -0.0925(4) 1.2080(3) 0.0445(13) Uani 1 1 d U A 4
H16 H 0.8614 -0.1228 1.1877 0.053 Uiso 1 1 calc R A 4
C17 C 0.9603(5) -0.1235(4) 1.2723(3) 0.0397(12) Uani 1 1 d U A 4
H17 H 0.9508 -0.1811 1.3064 0.048 Uiso 1 1 calc R A 4
C18 C 1.0971(6) -0.0683(4) 1.3433(3) 0.0458(13) Uani 1 1 d U A 4
H18A H 1.0554 -0.1015 1.3944 0.055 Uiso 1 1 calc R A 4
H18B H 1.1106 -0.0076 1.3520 0.055 Uiso 1 1 calc R A 4
C19 C 1.2123(6) -0.1196(5) 1.3199(5) 0.0641(18) Uani 1 1 d U A 4
H19A H 1.2566 -0.1259 1.3641 0.077 Uiso 1 1 calc R A 4
H19B H 1.1975 -0.1814 1.3149 0.077 Uiso 1 1 calc R A 4
C20 C 1.2851(7) -0.0773(5) 1.2439(6) 0.077(2) Uani 1 1 d U A 4
H20A H 1.2891 -0.0122 1.2445 0.092 Uiso 1 1 calc R A 4
H20B H 1.2479 -0.0814 1.1981 0.092 Uiso 1 1 calc R A 4
C21 C 1.4065(7) -0.1214(6) 1.2308(9) 0.123(5) Uani 1 1 d U A 4
H21A H 1.4453 -0.1152 1.2746 0.185 Uiso 1 1 calc R A 4
H21B H 1.4494 -0.0916 1.1795 0.185 Uiso 1 1 calc R A 4
H21C H 1.4035 -0.1858 1.2299 0.185 Uiso 1 1 calc R A 4
C22 C 0.9205(7) 0.0484(4) 1.1047(3) 0.0539(16) Uani 1 1 d U A 4
C23 C 1.0026(9) 0.0974(4) 1.0496(4) 0.070(2) Uani 1 1 d U A 4
H23 H 1.0802 0.0937 1.0576 0.084 Uiso 1 1 calc R A 4
C24 C 0.9675(12) 0.1529(4) 0.9813(4) 0.098(3) Uani 1 1 d U A 4
H24 H 1.0219 0.1877 0.9426 0.118 Uiso 1 1 calc R A 4
C25 C 0.8513(13) 0.1571(5) 0.9697(5) 0.113(3) Uani 1 1 d DU A 4
C26 C 0.7797(11) 0.1055(6) 1.0227(5) 0.100(3) Uani 1 1 d U A 4
H26 H 0.7029 0.1061 1.0138 0.120 Uiso 1 1 calc R A 4
C27 C 0.8090(8) 0.0514(5) 1.0895(4) 0.070(2) Uani 1 1 d U A 4
H27 H 0.7534 0.0155 1.1260 0.084 Uiso 1 1 calc R A 4
C28 C 0.8032(14) 0.2173(5) 0.9023(5) 0.146(5) Uani 1 1 d DU A 4
H28 H 0.7257 0.2056 0.9032 0.175 Uiso 1 1 calc R A 4
C29 C 0.3568(4) 0.6568(3) 0.7427(3) 0.0320(10) Uani 1 1 d U A 4
C30 C 0.2722(4) 0.7244(3) 0.8471(3) 0.0363(11) Uani 1 1 d U A 4
H30 H 0.2588 0.7442 0.8972 0.044 Uiso 1 1 calc R A 4
C31 C 0.2046(5) 0.7437(4) 0.7909(3) 0.0395(12) Uani 1 1 d U A 4
H31 H 0.1337 0.7799 0.7939 0.047 Uiso 1 1 calc R A 4
C32 C 0.2087(5) 0.7035(5) 0.6550(4) 0.0511(14) Uani 1 1 d U A 4
H32A H 0.1238 0.7029 0.6696 0.061 Uiso 1 1 calc R A 4
H32B H 0.2379 0.6478 0.6333 0.061 Uiso 1 1 calc R A 4
C33 C 0.2384(6) 0.7845(5) 0.5909(4) 0.0612(17) Uani 1 1 d U A 4
H33A H 0.2208 0.7739 0.5398 0.073 Uiso 1 1 calc R A 4
H33B H 0.3223 0.7911 0.5829 0.073 Uiso 1 1 calc R A 4
C34 C 0.1731(8) 0.8734(5) 0.6103(5) 0.076(2) Uani 1 1 d U A 4
H34A H 0.0910 0.8621 0.6311 0.091 Uiso 1 1 calc R A 4
H34B H 0.2047 0.8915 0.6535 0.091 Uiso 1 1 calc R A 4
C35 C 0.1797(11) 0.9493(7) 0.5412(6) 0.115(4) Uani 1 1 d U A 4
H35A H 0.2606 0.9573 0.5168 0.172 Uiso 1 1 calc R A 4
H35B H 0.1447 1.0051 0.5595 0.172 Uiso 1 1 calc R A 4
H35C H 0.1381 0.9360 0.5014 0.172 Uiso 1 1 calc R A 4
C36 C 0.4568(4) 0.6324(3) 0.8606(3) 0.0296(9) Uani 1 1 d U A 4
C37 C 0.5033(4) 0.5443(3) 0.8601(3) 0.0299(9) Uani 1 1 d U A 4
H37 H 0.4757 0.5073 0.8302 0.036 Uiso 1 1 calc R A 4
C38 C 0.5895(4) 0.5108(3) 0.9030(3) 0.0308(10) Uani 1 1 d U A 4
H38 H 0.6222 0.4507 0.9019 0.037 Uiso 1 1 calc R A 4
C39 C 0.6304(4) 0.5635(3) 0.9484(3) 0.0307(10) Uani 1 1 d DU A 4
C40 C 0.5802(5) 0.6513(3) 0.9498(3) 0.0335(10) Uani 1 1 d U A 4
H40 H 0.6051 0.6874 0.9817 0.040 Uiso 1 1 calc R A 4
C41 C 0.4954(5) 0.6863(3) 0.9057(3) 0.0338(10) Uani 1 1 d U A 4
H41 H 0.4633 0.7467 0.9059 0.041 Uiso 1 1 calc R A 4
C42 C 0.7218(4) 0.5306(3) 0.9963(3) 0.0291(9) Uani 1 1 d DU A 4
H42 H 0.7282 0.5647 1.0359 0.035 Uiso 1 1 calc R A 4
C43 C 0.5918(4) 0.5549(4) 0.5744(3) 0.0323(10) Uani 1 1 d U A 4
C44 C 0.7475(5) 0.4914(4) 0.5016(3) 0.0406(12) Uani 1 1 d U A 4
H44 H 0.8166 0.4552 0.4884 0.049 Uiso 1 1 calc R A 4
C45 C 0.6903(5) 0.5479(4) 0.4505(3) 0.0433(13) Uani 1 1 d U A 4
H45 H 0.7112 0.5599 0.3936 0.052 Uiso 1 1 calc R A 4
C46 C 0.5112(6) 0.6554(5) 0.4607(4) 0.0536(15) Uani 1 1 d U A 4
H46A H 0.4325 0.6455 0.4912 0.064 Uiso 1 1 calc R A 4
H46B H 0.5120 0.6507 0.4042 0.064 Uiso 1 1 calc R A 4
C47 C 0.5459(10) 0.7528(6) 0.4648(8) 0.125(4) Uani 1 1 d U A 4
H47A H 0.4796 0.7958 0.4531 0.150 Uiso 1 1 calc R A 4
H47B H 0.5515 0.7516 0.5216 0.150 Uiso 1 1 calc R A 4
C48 C 0.6393(10) 0.7897(7) 0.4205(8) 0.111(3) Uani 1 1 d U A 4
H48A H 0.6337 0.8004 0.3629 0.133 Uiso 1 1 calc R A 4
H48B H 0.7089 0.7490 0.4289 0.133 Uiso 1 1 calc R A 4
C49 C 0.6469(13) 0.8830(7) 0.4479(8) 0.140(5) Uani 1 1 d U A 4
H49A H 0.5766 0.9220 0.4408 0.209 Uiso 1 1 calc R A 4
H49B H 0.7139 0.9134 0.4151 0.209 Uiso 1 1 calc R A 4
H49C H 0.6549 0.8713 0.5045 0.209 Uiso 1 1 calc R A 4
C50 C 0.7195(5) 0.4422(3) 0.6499(3) 0.0352(11) Uani 1 1 d U A 4
C51 C 0.6374(5) 0.4012(3) 0.7106(3) 0.0383(11) Uani 1 1 d U A 4
H51 H 0.5580 0.4097 0.7064 0.046 Uiso 1 1 calc R A 4
C52 C 0.6730(7) 0.3473(4) 0.7778(3) 0.0527(15) Uani 1 1 d U A 4
H52 H 0.6168 0.3204 0.8205 0.063 Uiso 1 1 calc R A 4
C53 C 0.7894(7) 0.3315(4) 0.7843(4) 0.0566(16) Uani 1 1 d DU A 4
C54 C 0.8687(6) 0.3746(4) 0.7225(4) 0.0520(15) Uani 1 1 d U A 4
H54 H 0.9483 0.3658 0.7259 0.062 Uiso 1 1 calc R A 4
C55 C 0.8348(5) 0.4300(4) 0.6562(3) 0.0412(12) Uani 1 1 d U A 4
H55 H 0.8906 0.4599 0.6148 0.049 Uiso 1 1 calc R A 4
C56 C 0.8328(11) 0.2713(4) 0.8521(4) 0.104(4) Uani 1 1 d DU A 4
H56 H 0.9100 0.2829 0.8524 0.125 Uiso 1 1 calc R A 4
P1 P 0.05103(13) 0.29864(10) 0.48962(9) 0.0393(3) Uani 1 1 d U B 4
F1 F 0.0280(4) 0.2908(6) 0.4067(3) 0.126(2) Uani 1 1 d U B 4
F2 F -0.0793(3) 0.2781(3) 0.5295(3) 0.0663(11) Uani 1 1 d U B 4
F3 F 0.0881(5) 0.1947(3) 0.5089(5) 0.138(3) Uani 1 1 d U B 4
F4 F 0.0752(4) 0.3036(4) 0.5759(3) 0.1009(17) Uani 1 1 d U B 4
F5 F 0.1807(3) 0.3196(2) 0.4505(2) 0.0476(8) Uani 1 1 d U B 4
F6 F 0.0163(4) 0.4023(3) 0.4788(3) 0.0929(16) Uani 1 1 d U B 4
P2 P 0.7156(2) 0.69946(14) 0.19074(13) 0.0701(6) Uani 1 1 d U C 4
F7 F 0.7975(5) 0.7108(5) 0.2476(5) 0.140(2) Uani 1 1 d U C 4
F8 F 0.6092(4) 0.7057(4) 0.2600(3) 0.0915(15) Uani 1 1 d U C 4
F9 F 0.7074(5) 0.8046(3) 0.1630(3) 0.0837(14) Uani 1 1 d U C 4
F10 F 0.7149(8) 0.5947(4) 0.2184(5) 0.183(4) Uani 1 1 d U C 4
F11 F 0.8095(9) 0.6891(5) 0.1183(5) 0.224(5) Uani 1 1 d U C 4
F12 F 0.6268(8) 0.6934(6) 0.1328(6) 0.181(3) Uiso 1 1 d U C 4
N80 N 0.3234(12) 0.1030(10) 0.0224(9) 0.106(4) Uiso 0.680(9) 1 d PDU D 1
C80 C 0.4185(12) 0.1066(15) 0.0167(11) 0.135(7) Uiso 0.680(9) 1 d PDU D 1
C81 C 0.5411(12) 0.1031(15) 0.0358(13) 0.148(8) Uiso 0.680(9) 1 d PDU D 1
N90 N 0.506(2) -0.0049(16) 0.0069(13) 0.034(4) Uiso 0.320(9) 1 d PDU D -1
C90 C 0.440(3) 0.039(2) 0.0402(16) 0.132(12) Uiso 0.320(9) 1 d PDU D -1
C91 C 0.350(4) 0.119(3) 0.058(3) 0.132(13) Uiso 0.320(9) 1 d PDU D -1

loop_
_atom_site_aniso_label
_atom_site_aniso_U_11
_atom_site_aniso_U_22
_atom_site_aniso_U_33
_atom_site_aniso_U_23
_atom_site_aniso_U_13
_atom_site_aniso_U_12
Au1 0.03412(10) 0.02470(9) 0.02702(10) -0.00380(7) -0.00065(7) -0.00101(7)
Au2 0.02689(10) 0.03949(11) 0.02533(9) -0.00621(7) -0.00646(7) -0.00575(8)
N1 0.030(2) 0.0308(19) 0.0245(19) -0.0048(15) -0.0030(15) -0.0057(16)
N2 0.036(2) 0.040(2) 0.028(2) -0.0025(17) -0.0055(17) -0.0050(18)
N3 0.061(3) 0.028(2) 0.028(2) -0.0090(16) -0.0070(19) -0.001(2)
N4 0.042(2) 0.0271(19) 0.029(2) -0.0002(16) -0.0035(17) -0.0036(17)
N5 0.026(2) 0.048(3) 0.040(2) -0.0064(19) -0.0088(17) -0.0032(19)
N6 0.028(2) 0.034(2) 0.032(2) -0.0080(17) -0.0031(16) -0.0025(16)
N7 0.041(2) 0.050(3) 0.028(2) -0.0094(19) -0.0110(18) -0.007(2)
N8 0.035(2) 0.040(2) 0.0246(19) -0.0088(16) -0.0045(16) -0.0041(18)
C1 0.032(2) 0.031(2) 0.027(2) -0.0055(18) -0.0012(18) -0.0033(19)
C2 0.045(3) 0.032(2) 0.035(3) -0.008(2) -0.008(2) -0.012(2)
C3 0.043(3) 0.047(3) 0.034(3) -0.007(2) -0.007(2) -0.014(2)
C4 0.045(3) 0.049(3) 0.038(3) -0.003(2) -0.014(2) -0.004(3)
C5 0.046(3) 0.049(3) 0.049(3) -0.002(3) -0.008(3) -0.004(3)
C6 0.047(4) 0.066(4) 0.062(4) -0.002(3) -0.014(3) -0.003(3)
C7 0.049(4) 0.079(5) 0.095(6) -0.011(5) -0.002(4) -0.002(4)
C8 0.033(2) 0.025(2) 0.027(2) -0.0031(17) -0.0021(17) -0.0055(18)
C9 0.036(3) 0.027(2) 0.028(2) -0.0069(18) -0.0019(19) -0.0014(19)
C10 0.040(3) 0.026(2) 0.027(2) -0.0066(18) -0.0032(19) -0.0043(19)
C11 0.041(3) 0.025(2) 0.027(2) -0.0041(17) -0.0037(19) -0.0044(19)
C12 0.048(3) 0.026(2) 0.031(2) -0.0091(19) -0.007(2) 0.004(2)
C13 0.041(3) 0.032(2) 0.029(2) -0.0094(19) -0.003(2) -0.002(2)
C14 0.045(3) 0.030(2) 0.023(2) -0.0041(18) -0.0066(19) -0.003(2)
C15 0.043(3) 0.027(2) 0.027(2) -0.0037(18) 0.0035(19) -0.005(2)
C16 0.062(4) 0.033(3) 0.042(3) -0.012(2) -0.010(3) -0.008(3)
C17 0.053(3) 0.031(2) 0.034(3) -0.004(2) -0.003(2) -0.011(2)
C18 0.062(4) 0.037(3) 0.039(3) 0.002(2) -0.014(2) -0.010(3)
C19 0.060(4) 0.041(3) 0.097(5) -0.010(3) -0.035(4) 0.003(3)
C20 0.056(4) 0.056(4) 0.121(7) -0.040(4) 0.005(4) -0.003(3)
C21 0.053(5) 0.078(6) 0.256(15) -0.090(8) -0.015(6) 0.006(4)
C22 0.109(5) 0.029(3) 0.029(3) -0.017(2) -0.023(3) 0.013(3)
C23 0.154(6) 0.029(3) 0.028(3) -0.010(2) -0.014(3) -0.011(4)
C24 0.243(9) 0.026(3) 0.027(3) -0.009(2) -0.024(5) -0.005(5)
C25 0.266(10) 0.042(4) 0.049(4) -0.031(3) -0.083(6) 0.050(5)
C26 0.180(8) 0.067(5) 0.065(5) -0.036(3) -0.072(5) 0.072(5)
C27 0.115(5) 0.053(4) 0.056(4) -0.031(3) -0.048(4) 0.035(4)
C28 0.351(15) 0.045(4) 0.056(4) -0.028(3) -0.092(7) 0.057(7)
C29 0.029(2) 0.037(3) 0.030(2) -0.0066(19) -0.0043(18) -0.004(2)
C30 0.032(3) 0.032(3) 0.041(3) -0.008(2) 0.001(2) 0.000(2)
C31 0.031(3) 0.037(3) 0.048(3) -0.008(2) -0.003(2) 0.002(2)
C32 0.036(3) 0.068(4) 0.055(3) -0.015(3) -0.019(3) -0.002(3)
C33 0.052(4) 0.090(5) 0.045(3) -0.010(3) -0.019(3) -0.006(4)
C34 0.092(6) 0.070(4) 0.067(5) -0.019(4) -0.004(4) -0.017(4)
C35 0.159(11) 0.106(7) 0.076(6) -0.002(5) -0.036(7) 0.002(7)
C36 0.033(2) 0.033(2) 0.021(2) -0.0037(17) -0.0020(17) -0.0036(19)
C37 0.035(3) 0.033(2) 0.023(2) -0.0071(18) -0.0030(18) -0.007(2)
C38 0.036(3) 0.028(2) 0.027(2) -0.0069(18) -0.0021(18) -0.0012(19)
C39 0.038(3) 0.032(2) 0.020(2) -0.0019(17) -0.0014(18) -0.0041(19)
C40 0.041(3) 0.030(2) 0.031(2) -0.0084(19) -0.007(2) -0.004(2)
C41 0.040(3) 0.028(2) 0.033(3) -0.0077(19) -0.005(2) 0.002(2)
C42 0.033(2) 0.028(2) 0.026(2) -0.0046(18) -0.0038(18) -0.0069(18)
C43 0.036(3) 0.040(3) 0.025(2) -0.0097(19) -0.0081(18) -0.010(2)
C44 0.039(3) 0.053(3) 0.032(3) -0.015(2) -0.003(2) -0.005(2)
C45 0.053(3) 0.057(3) 0.022(2) -0.010(2) -0.006(2) -0.006(3)
C46 0.058(4) 0.073(4) 0.031(3) -0.007(3) -0.020(3) 0.007(3)
C47 0.111(8) 0.065(4) 0.156(10) 0.060(6) -0.004(7) -0.005(5)
C48 0.103(8) 0.095(7) 0.132(9) -0.003(6) -0.033(6) -0.006(6)
C49 0.223(15) 0.063(6) 0.149(11) 0.003(6) -0.088(11) -0.026(7)
C50 0.050(3) 0.031(2) 0.028(2) -0.0115(19) -0.009(2) -0.002(2)
C51 0.055(3) 0.031(3) 0.031(2) -0.010(2) -0.006(2) -0.008(2)
C52 0.099(4) 0.029(3) 0.028(3) -0.006(2) -0.003(3) -0.015(3)
C53 0.107(5) 0.029(3) 0.041(3) -0.017(2) -0.033(3) 0.016(3)
C54 0.075(4) 0.041(3) 0.050(3) -0.021(3) -0.031(3) 0.013(3)
C55 0.048(3) 0.037(3) 0.039(3) -0.008(2) -0.012(2) 0.005(2)
C56 0.242(11) 0.032(3) 0.053(4) -0.024(3) -0.070(6) 0.030(5)
P1 0.0356(7) 0.0362(7) 0.0431(8) -0.0033(6) -0.0007(6) -0.0075(6)
F1 0.054(3) 0.281(7) 0.072(3) -0.081(4) -0.002(2) -0.060(4)
F2 0.047(2) 0.073(3) 0.076(3) -0.018(2) 0.0129(18) -0.0251(19)
F3 0.101(4) 0.044(2) 0.221(7) 0.012(3) 0.048(4) 0.004(3)
F4 0.069(3) 0.182(5) 0.043(2) 0.002(3) -0.006(2) -0.020(3)
F5 0.0339(16) 0.062(2) 0.0453(19) -0.0077(16) -0.0023(14) -0.0086(15)
F6 0.061(3) 0.045(2) 0.142(4) 0.010(2) 0.027(3) 0.001(2)
P2 0.0904(15) 0.0568(11) 0.0568(11) -0.0280(9) 0.0236(10) -0.0103(11)
F7 0.089(4) 0.140(5) 0.179(6) 0.058(4) -0.071(4) -0.029(4)
F8 0.074(3) 0.132(4) 0.074(3) -0.054(3) 0.016(2) -0.012(3)
F9 0.104(4) 0.061(2) 0.095(3) -0.015(2) -0.046(3) 0.008(2)
F10 0.228(8) 0.060(3) 0.205(8) -0.037(4) 0.124(6) -0.032(4)
F11 0.296(11) 0.105(5) 0.189(6) -0.047(5) 0.187(7) -0.019(6)

loop_
_atom_type_symbol
_atom_type_description
_atom_type_scat_dispersion_real
_atom_type_scat_dispersion_imag
_atom_type_scat_source
C C 0.0033 0.0016 'International Tables Vol C Tables 4.2.6.8 and 6.1.1.4'
H H 0.0000 0.0000 'International Tables Vol C Tables 4.2.6.8 and 6.1.1.4'
N N 0.0061 0.0033 'International Tables Vol C Tables 4.2.6.8 and 6.1.1.4'
F F 0.0171 0.0103 'International Tables Vol C Tables 4.2.6.8 and 6.1.1.4'
P P 0.1023 0.0942 'International Tables Vol C Tables 4.2.6.8 and 6.1.1.4'
Au Au -2.0133 8.8022 'International Tables Vol C Tables 4.2.6.8 and 6.1.1.4'

loop_
_geom_angle_atom_site_label_1
_geom_angle_atom_site_label_2
_geom_angle_atom_site_label_3
_geom_angle
C1 Au1 C15 174.15(19)
C43 Au2 C29 173.8(2)
C1 N1 C2 110.3(4)
C1 N1 C8 126.5(4)
C2 N1 C8 123.1(4)
C1 N2 C3 111.1(4)
C1 N2 C4 125.7(5)
C3 N2 C4 123.2(5)
C15 N3 C16 110.5(4)
C15 N3 C22 126.1(5)
C16 N3 C22 123.4(5)
C15 N4 C17 110.7(5)
C15 N4 C18 125.0(5)
C17 N4 C18 124.3(4)
C29 N5 C31 111.2(4)
C29 N5 C32 124.0(5)
C31 N5 C32 124.8(5)
C29 N6 C30 110.2(4)
C29 N6 C36 126.6(4)
C30 N6 C36 123.2(4)
C43 N7 C45 111.1(5)
C43 N7 C46 124.8(5)
C45 N7 C46 124.0(5)
C43 N8 C44 110.7(4)
C43 N8 C50 126.2(4)
C44 N8 C50 123.1(5)
N2 C1 N1 104.7(4)
N2 C1 Au1 125.5(4)
N1 C1 Au1 129.5(4)
C3 C2 N1 106.9(5)
C2 C3 N2 106.9(5)
N2 C4 C5 110.7(5)
C6 C5 C4 113.9(5)
C5 C6 C7 109.6(6)
C13 C8 C9 120.5(5)
C13 C8 N1 118.7(4)
C9 C8 N1 120.8(4)
C8 C9 C10 118.7(4)
C11 C10 C9 122.2(5)
C10 C11 C12 117.7(5)
C10 C11 C14 121.2(4)
C12 C11 C14 121.1(5)
C13 C12 C11 121.0(5)
C8 C13 C12 119.9(5)
C42 C14 C11 124.8(5)
N3 C15 N4 104.5(4)
N3 C15 Au1 131.0(4)
N4 C15 Au1 124.1(4)
C17 C16 N3 106.6(5)
C16 C17 N4 107.8(5)
N4 C18 C19 111.3(5)
C20 C19 C18 115.5(6)
C19 C20 C21 113.4(9)
C23 C22 C27 119.9(7)
C23 C22 N3 119.6(7)
C27 C22 N3 120.5(7)
C22 C23 C24 117.9(9)
C23 C24 C25 120.5(9)
C26 C25 C24 118.0(7)
C26 C25 C28 116.9(13)
C24 C25 C28 125.1(12)
C25 C26 C27 123.7(11)
C26 C27 C22 119.9(10)
C56 C28 C25 137.4(16)
N5 C29 N6 105.0(4)
N5 C29 Au2 125.7(4)
N6 C29 Au2 128.9(4)
C31 C30 N6 106.2(5)
C30 C31 N5 107.4(5)
N5 C32 C33 113.6(5)
C32 C33 C34 113.4(6)
C35 C34 C33 114.2(8)
C37 C36 C41 120.5(5)
C37 C36 N6 121.0(4)
C41 C36 N6 118.5(4)
C38 C37 C36 119.4(5)
C37 C38 C39 121.3(5)
C40 C39 C38 118.3(5)
C40 C39 C42 118.1(4)
C38 C39 C42 123.6(5)
C41 C40 C39 120.9(5)
C40 C41 C36 119.5(5)
C14 C42 C39 127.5(5)
N7 C43 N8 104.4(4)
N7 C43 Au2 124.7(4)
N8 C43 Au2 130.8(4)
C45 C44 N8 106.4(5)
C44 C45 N7 107.3(5)
N7 C46 C47 108.9(6)
C48 C47 C46 123.3(11)
C47 C48 C49 107.1(12)
C51 C50 C55 120.6(5)
C51 C50 N8 120.1(5)
C55 C50 N8 119.2(5)
C50 C51 C52 118.6(6)
C51 C52 C53 121.8(6)
C54 C53 C52 117.7(5)
C54 C53 C56 118.1(8)
C52 C53 C56 124.2(8)
C55 C54 C53 121.4(7)
C54 C55 C50 119.9(6)
C28 C56 C53 139.3(14)
F1 P1 F6 93.9(4)
F1 P1 F3 91.6(4)
F6 P1 F3 174.4(4)
F1 P1 F4 178.3(4)
F6 P1 F4 87.7(3)
F3 P1 F4 86.7(4)
F1 P1 F5 89.6(2)
F6 P1 F5 89.9(2)
F3 P1 F5 90.3(3)
F4 P1 F5 90.8(2)
F1 P1 F2 90.8(2)
F6 P1 F2 89.8(2)
F3 P1 F2 89.9(3)
F4 P1 F2 88.9(2)
F5 P1 F2 179.5(2)
F11 P2 F7 96.4(6)
F11 P2 F10 91.4(4)
F7 P2 F10 94.3(5)
F11 P2 F9 90.7(4)
F7 P2 F9 88.7(3)
F10 P2 F9 176.2(5)
F11 P2 F8 173.3(5)
F7 P2 F8 90.1(4)
F10 P2 F8 86.4(3)
F9 P2 F8 91.2(3)
F11 P2 F12 85.4(6)
F7 P2 F12 176.6(5)
F10 P2 F12 88.5(5)
F9 P2 F12 88.5(4)
F8 P2 F12 88.1(4)
C91 N80 C80 59(3)
C91 N80 C90 69(2)
C80 N80 C90 38.9(17)
C91 C80 C90 99(3)
C91 C80 N80 46(3)
C90 C80 N80 99(3)
C91 C80 C81 119(4)
C90 C80 C81 74(3)
N80 C80 C81 163.1(18)
C91 C80 N90 128(3)
C90 C80 N90 29.8(14)
N80 C80 N90 114(2)
C81 C80 N90 66.2(13)
C80 C81 C90 38.6(12)
C80 C81 N90 65.9(13)
C90 C81 N90 36.1(7)
C90 N90 C80 27.4(16)
C90 N90 C81 57(3)
C80 N90 C81 47.9(7)
C80 C90 N90 123(3)
C80 C90 C91 40(2)
N90 C90 C91 161(2)
C80 C90 C81 68(2)
N90 C90 C81 87(3)
C91 C90 C81 89(3)
C80 C90 N80 42.5(14)
N90 C90 N80 137(3)
C91 C90 N80 30.1(18)
C81 C90 N80 109(2)
N80 C91 C80 75(3)
N80 C91 C90 81(3)
C80 C91 C90 41.5(19)

loop_
_geom_bond_atom_site_label_1
_geom_bond_atom_site_label_2
_geom_bond_distance
Au1 C1 2.022(5)
Au1 C15 2.027(5)
Au2 C43 2.020(5)
Au2 C29 2.025(5)
N1 C1 1.357(6)
N1 C2 1.384(6)
N1 C8 1.418(6)
N2 C1 1.347(6)
N2 C3 1.374(7)
N2 C4 1.455(7)
N3 C15 1.351(7)
N3 C16 1.392(7)
N3 C22 1.428(7)
N4 C15 1.354(6)
N4 C17 1.372(7)
N4 C18 1.462(7)
N5 C29 1.341(6)
N5 C31 1.375(7)
N5 C32 1.476(7)
N6 C29 1.361(6)
N6 C30 1.396(6)
N6 C36 1.431(6)
N7 C43 1.343(6)
N7 C45 1.381(7)
N7 C46 1.484(8)
N8 C43 1.356(7)
N8 C44 1.391(6)
N8 C50 1.437(6)
C2 C3 1.338(8)
C4 C5 1.529(8)
C5 C6 1.502(9)
C6 C7 1.550(10)
C8 C13 1.383(7)
C8 C9 1.387(7)
C9 C10 1.393(7)
C10 C11 1.386(7)
C11 C12 1.398(7)
C11 C14 1.478(7)
C12 C13 1.387(7)
C14 C42 1.306(7)
C16 C17 1.323(8)
C18 C19 1.521(9)
C19 C20 1.490(11)
C20 C21 1.514(11)
C22 C23 1.383(10)
C22 C27 1.390(11)
C23 C24 1.408(10)
C24 C25 1.421(16)
C25 C26 1.312(16)
C25 C28 1.491(10)
C26 C27 1.353(10)
C28 C56 1.095(12)
C30 C31 1.343(8)
C32 C33 1.497(10)
C33 C34 1.539(11)
C34 C35 1.474(12)
C36 C37 1.385(7)
C36 C41 1.393(7)
C37 C38 1.371(7)
C38 C39 1.397(7)
C39 C40 1.396(7)
C39 C42 1.473(7)
C40 C41 1.375(7)
C44 C45 1.329(8)
C46 C47 1.585(13)
C47 C48 1.325(14)
C48 C49 1.586(14)
C50 C51 1.379(7)
C50 C55 1.381(8)
C51 C52 1.386(8)
C52 C53 1.396(10)
C53 C54 1.382(10)
C53 C56 1.472(8)
C54 C55 1.376(8)
P1 F1 1.536(5)
P1 F6 1.557(4)
P1 F3 1.569(5)
P1 F4 1.586(5)
P1 F5 1.592(3)
P1 F2 1.600(4)
P2 F11 1.527(6)
P2 F7 1.550(7)
P2 F10 1.557(6)
P2 F9 1.560(5)
P2 F8 1.571(5)
P2 F12 1.604(10)
N80 C91 0.83(5)
N80 C80 1.119(5)
N80 C90 1.64(3)
C80 C91 1.00(3)
C80 C90 1.04(3)
C80 C81 1.544(5)
C80 N90 1.90(3)
C81 C90 1.60(5)
C81 N90 1.90(3)
N90 C90 1.123(5)
C90 C91 1.550(5)
